data_7125707
loop_
_publ_author_name
'Fu, Wei'
'Wang, Lianhui'
'Yang, Zi'
'Shen, Jiang-Shan'
'Tang, Fei'
'Zhang, Jiayi'
'Cui, Xiuling'

_publ_section_title
;
 Facile access to versatile aza-macrolides through iridium-catalysed
 cascade allyl-amination/macrolactonization.
;
_journal_issue 6
_journal_name_full 'Chemical communications (Cambridge, England)'
_journal_page_first 960
_journal_page_last 963
_journal_paper_doi 10.1039/c9cc07372h
_journal_volume 56
_journal_year 2020
_chemical_formula_moiety '2(C11 H11 N O2)'
_chemical_formula_sum 'C22 H22 N2 O4'
_chemical_formula_weight 378.41
_space_group_crystal_system monoclinic
_space_group_IT_number 14
_space_group_name_Hall '-P 2yn'
_space_group_name_H-M_alt 'P 1 21/n 1'
_atom_sites_solution_hydrogens mixed
_audit_creation_date 2019-11-02
_audit_creation_method
;
Olex2 1.2
(compiled 2017.03.28 svn.r3405 for OlexSys, GUI svn.r5337)
;
_audit_update_record
;
2019-11-04 deposited with the CCDC.	2019-12-06 downloaded from the CCDC.
;
_cell_angle_alpha 90
_cell_angle_beta 99.915(7)
_cell_angle_gamma 90
_cell_formula_units_Z 4
_cell_length_a 14.5996(10)
_cell_length_b 8.1161(5)
_cell_length_c 16.4481(14)
_cell_measurement_reflns_used 2229
_cell_measurement_temperature 293.1(2)
_cell_measurement_theta_max 25.1780
_cell_measurement_theta_min 3.7760
_cell_volume 1919.9(2)
_computing_cell_refinement 'CrysAlisPro 1.171.38.41 (Rigaku OD, 2015)'
_computing_data_collection 'CrysAlisPro 1.171.38.41 (Rigaku OD, 2015)'
_computing_data_reduction 'CrysAlisPro 1.171.38.41 (Rigaku OD, 2015)'
_computing_molecular_graphics 'Olex2 (Dolomanov et al., 2009)'
_computing_publication_material 'Olex2 (Dolomanov et al., 2009)'
_computing_structure_refinement 'ShelXL (Sheldrick, 2015)'
_computing_structure_solution 'SHELXT 2014/5 (Sheldrick, 2014)'
_diffrn_ambient_temperature 293.1(2)
_diffrn_detector 'CCD plate'
_diffrn_detector_area_resol_mean 16.1213
_diffrn_detector_type Eos
_diffrn_measured_fraction_theta_full 0.997
_diffrn_measured_fraction_theta_max 0.855
_diffrn_measurement_details
;
List of Runs (angles in degrees, time in seconds):

  # Type    Start    End  Width  t~exp~   \w     \q     \k     \f   Frames
#--------------------------------------------------------------------------
  1  \w    -51.00 -20.00   1.00    7.50    --  -16.12 -57.00 -30.00   31
  2  \w    -84.00  52.00   1.00    7.50    --  -16.12   0.00   0.00  136
  3  \w    -10.00  36.00   1.00    7.50    --   15.49 -77.00 150.00   46
  4  \w     11.00  51.00   1.00    7.50    --  -16.12  57.00-180.00   40
;
_diffrn_measurement_device 'four-circle diffractometer'
_diffrn_measurement_device_type 'Xcalibur, Eos, Gemini'
_diffrn_measurement_method '\w scans'
_diffrn_orient_matrix_type 'CrysAlisPro convention (1999,Acta A55,543-557)'
_diffrn_orient_matrix_UB_11 0.0064892000
_diffrn_orient_matrix_UB_12 0.0143595000
_diffrn_orient_matrix_UB_13 0.0431566000
_diffrn_orient_matrix_UB_21 -0.0413373000
_diffrn_orient_matrix_UB_22 -0.0444118000
_diffrn_orient_matrix_UB_23 0.0022615000
_diffrn_orient_matrix_UB_31 0.0261086000
_diffrn_orient_matrix_UB_32 -0.0738517000
_diffrn_orient_matrix_UB_33 0.0070485000
_diffrn_radiation_monochromator graphite
_diffrn_radiation_probe x-ray
_diffrn_radiation_type MoK\a
_diffrn_radiation_wavelength 0.71073
_diffrn_reflns_av_R_equivalents 0.0370
_diffrn_reflns_av_unetI/netI 0.0686
_diffrn_reflns_Laue_measured_fraction_full 0.997
_diffrn_reflns_Laue_measured_fraction_max 0.855
_diffrn_reflns_limit_h_max 20
_diffrn_reflns_limit_h_min -12
_diffrn_reflns_limit_k_max 10
_diffrn_reflns_limit_k_min -11
_diffrn_reflns_limit_l_max 19
_diffrn_reflns_limit_l_min -22
_diffrn_reflns_number 10170
_diffrn_reflns_point_group_measured_fraction_full 0.997
_diffrn_reflns_point_group_measured_fraction_max 0.855
_diffrn_reflns_theta_full 25.242
_diffrn_reflns_theta_max 29.332
_diffrn_reflns_theta_min 3.449
_diffrn_source 'fine-focus sealed X-ray tube'
_diffrn_source_type 'Enhance (Mo) X-ray Source'
_exptl_absorpt_coefficient_mu 0.091
_exptl_absorpt_correction_T_max 1.00000
_exptl_absorpt_correction_T_min 0.43188
_exptl_absorpt_correction_type multi-scan
_exptl_absorpt_process_details
;
CrysAlisPro 1.171.38.41 (Rigaku Oxford Diffraction, 2015)
Empirical absorption correction using spherical harmonics,
 implemented in SCALE3 ABSPACK scaling algorithm.
;
_exptl_crystal_colour colourless
_exptl_crystal_colour_primary colourless
_exptl_crystal_density_diffrn 1.309
_exptl_crystal_description prism
_exptl_crystal_F_000 800
_exptl_crystal_size_max 0.35
_exptl_crystal_size_mid 0.33
_exptl_crystal_size_min 0.32
_refine_diff_density_max 0.207
_refine_diff_density_min -0.158
_refine_diff_density_rms 0.037
_refine_ls_extinction_method none
_refine_ls_goodness_of_fit_ref 0.992
_refine_ls_hydrogen_treatment mixed
_refine_ls_matrix_type full
_refine_ls_number_parameters 280
_refine_ls_number_reflns 4506
_refine_ls_number_restraints 2
_refine_ls_restrained_S_all 0.992
_refine_ls_R_factor_all 0.1374
_refine_ls_R_factor_gt 0.0564
_refine_ls_shift/su_max 0.000
_refine_ls_shift/su_mean 0.000
_refine_ls_structure_factor_coef Fsqd
_refine_ls_weighting_details 'w=1/[\s^2^(Fo^2^)+(0.0508P)^2^] where P=(Fo^2^+2Fc^2^)/3'
_refine_ls_weighting_scheme calc
_refine_ls_wR_factor_gt 0.1107
_refine_ls_wR_factor_ref 0.1421
_reflns_Friedel_coverage 0.000
_reflns_number_gt 2192
_reflns_number_total 4506
_reflns_threshold_expression 'I > 2\s(I)'
_cod_data_source_file c9cc07372h2.cif
_cod_data_source_block anti-3a
_cod_depositor_comments 'Adding full bibliography for 7125703--7125707.cif.'
_cod_database_code 7125707
_shelx_shelxl_version_number 2018/1
_shelx_space_group_comment
;
The symmetry employed for this shelxl refinement is uniquely defined
by the following loop, which should always be used as a source of
symmetry information in preference to the above space-group names.
They are only intended as comments.
;
_reflns_odcompleteness_completeness 99.60
_reflns_odcompleteness_iscentric 1
_reflns_odcompleteness_theta 26.32
_olex2_refinement_description
;
1. Fixed Uiso
 At 1.2 times of:
  All C(H) groups, All C(H,H) groups
2. Restrained distances
 C21B-C20B \\sim C21-C20
 with sigma of 0.01
 C20-C19 \\sim C20B-C19
 with sigma of 0.01
3. Others
 Sof(H19A)=Sof(C20B)=Sof(H20B)=Sof(C21B)=Sof(H21C)=Sof(H21D)=1-FVAR(1)
 Sof(H19)=Sof(C20)=Sof(H20)=Sof(C21)=Sof(H21A)=Sof(H21B)=FVAR(1)
4.a Ternary CH refined with riding coordinates:
 C8(H8), C19(H19), C19(H19A)
4.b Secondary CH2 refined with riding coordinates:
 C11(H11A,H11B), C22(H22A,H22B)
4.c Aromatic/amide H refined with riding coordinates:
 C3(H3), C4(H4), C5(H5), C6(H6), C9(H9), C14(H14), C15(H15), C16(H16),
 C17(H17), C20(H20), C20B(H20B)
4.d X=CH2 refined with riding coordinates:
 C10(H10A,H10B), C21(H21A,H21B), C21B(H21C,H21D)
;
_olex2_submission_special_instructions 'No special instructions were received'
_oxdiff_exptl_absorpt_empirical_details
;
Empirical correction (ABSPACK) includes:
- Absorption correction using spherical harmonics
- Frame scaling
;
_oxdiff_exptl_absorpt_empirical_full_max 2.216
_oxdiff_exptl_absorpt_empirical_full_min 0.562

loop_
_space_group_symop_operation_xyz
'x, y, z'
'-x+1/2, y+1/2, -z+1/2'
'-x, -y, -z'
'x-1/2, -y-1/2, z-1/2'

loop_
_atom_site_label
_atom_site_type_symbol
_atom_site_fract_x
_atom_site_fract_y
_atom_site_fract_z
_atom_site_U_iso_or_equiv
_atom_site_adp_type
_atom_site_occupancy
_atom_site_site_symmetry_order
_atom_site_calc_flag
_atom_site_refinement_flags_posn
_atom_site_refinement_flags_occupancy
_atom_site_disorder_assembly
_atom_site_disorder_group
O1 O 0.66850(10) 0.55168(18) 0.47977(9) 0.0513(4) Uani 1 1 d . . . .
O2 O 0.54636(10) 0.40914(19) 0.41461(10) 0.0616(5) Uani 1 1 d . . . .
N1 N 0.38722(13) 0.5866(3) 0.37267(12) 0.0489(5) Uani 1 1 d . . . .
H1 H 0.4151(14) 0.500(2) 0.3860(12) 0.041(7) Uiso 1 1 d . . . .
C1 C 0.44555(15) 0.7219(3) 0.38662(12) 0.0438(5) Uani 1 1 d . . . .
C2 C 0.54259(14) 0.7028(2) 0.41142(12) 0.0409(5) Uani 1 1 d . . . .
C3 C 0.59995(16) 0.8422(3) 0.42016(13) 0.0532(6) Uani 1 1 d . . . .
H3 H 0.663788 0.829128 0.436250 0.064 Uiso 1 1 calc R . . .
C4 C 0.5641(2) 0.9969(3) 0.40556(15) 0.0670(7) Uani 1 1 d . . . .
H4 H 0.603118 1.088252 0.409956 0.080 Uiso 1 1 calc R . . .
C5 C 0.4695(2) 1.0153(3) 0.38428(15) 0.0709(8) Uani 1 1 d . . . .
H5 H 0.444556 1.120634 0.376244 0.085 Uiso 1 1 calc R . . .
C6 C 0.41099(18) 0.8820(3) 0.37461(14) 0.0601(7) Uani 1 1 d . . . .
H6 H 0.347263 0.898490 0.359810 0.072 Uiso 1 1 calc R . . .
C7 C 0.58342(15) 0.5407(3) 0.43349(13) 0.0436(5) Uani 1 1 d . . . .
C8 C 0.29270(15) 0.5862(3) 0.38955(14) 0.0543(6) Uani 1 1 d . . . .
H8 H 0.260993 0.683670 0.363119 0.065 Uiso 1 1 calc R . . .
C9 C 0.24112(17) 0.4369(4) 0.35219(15) 0.0709(8) Uani 1 1 d . . . .
H9 H 0.180448 0.425687 0.361681 0.085 Uiso 1 1 calc R . . .
C10 C 0.2700(2) 0.3225(4) 0.30873(17) 0.0803(8) Uani 1 1 d . . . .
H10A H 0.330048 0.326597 0.297048 0.096 Uiso 1 1 calc R . . .
H10B H 0.230806 0.235724 0.288992 0.096 Uiso 1 1 calc R . . .
C11 C 0.71126(15) 0.4047(3) 0.51876(15) 0.0570(6) Uani 1 1 d . . . .
H11A H 0.775365 0.397331 0.510578 0.068 Uiso 1 1 calc R . . .
H11B H 0.678339 0.307763 0.494726 0.068 Uiso 1 1 calc R . . .
O3 O 0.42931(11) 0.1930(2) -0.11592(9) 0.0654(5) Uani 1 1 d . . . .
O4 O 0.56726(11) 0.1154(2) -0.04376(9) 0.0598(5) Uani 1 1 d . . . .
N2 N 0.58969(14) 0.1613(3) 0.12099(13) 0.0612(6) Uani 1 1 d . . . .
H2 H 0.6087(14) 0.122(3) 0.0820(13) 0.046(7) Uiso 1 1 d . . . .
C12 C 0.51259(15) 0.2579(3) 0.10342(14) 0.0518(6) Uani 1 1 d . . . .
C13 C 0.46610(15) 0.2816(3) 0.02151(14) 0.0497(6) Uani 1 1 d . . . .
C14 C 0.39161(16) 0.3932(3) 0.00579(16) 0.0593(7) Uani 1 1 d . . . .
H14 H 0.361631 0.409355 -0.048257 0.071 Uiso 1 1 calc R . . .
C15 C 0.36199(18) 0.4793(3) 0.06859(19) 0.0683(7) Uani 1 1 d . . . .
H15 H 0.313217 0.554143 0.057219 0.082 Uiso 1 1 calc R . . .
C16 C 0.4056(2) 0.4528(3) 0.1480(2) 0.0740(8) Uani 1 1 d . . . .
H16 H 0.385596 0.509947 0.190724 0.089 Uiso 1 1 calc R . . .
C17 C 0.47835(18) 0.3437(3) 0.16616(16) 0.0664(7) Uani 1 1 d . . . .
H17 H 0.505385 0.326391 0.220942 0.080 Uiso 1 1 calc R . . .
C18 C 0.49456(16) 0.1902(3) -0.04714(14) 0.0514(6) Uani 1 1 d . . . .
C19 C 0.61181(19) 0.0576(4) 0.19410(16) 0.0727(8) Uani 1 1 d D . . .
H19 H 0.599248 0.120065 0.241957 0.087 Uiso 0.649(10) 1 calc R P A 1
H19A H 0.591082 0.120772 0.238347 0.087 Uiso 0.351(10) 1 calc R P A 2
C22 C 0.44643(19) 0.0983(4) -0.18651(15) 0.0745(8) Uani 1 1 d . . . .
H22A H 0.511828 0.069892 -0.179854 0.089 Uiso 1 1 calc R . . .
H22B H 0.430574 0.163694 -0.236317 0.089 Uiso 1 1 calc R . . .
C20 C 0.7164(4) 0.0301(13) 0.2034(5) 0.076(3) Uani 0.649(10) 1 d D P A 1
H20 H 0.738044 0.003800 0.155013 0.091 Uiso 0.649(10) 1 calc R P A 1
C21 C 0.7768(4) 0.0379(8) 0.2664(5) 0.114(3) Uani 0.649(10) 1 d D P A 1
H21A H 0.760094 0.063604 0.316973 0.136 Uiso 0.649(10) 1 calc R P A 1
H21B H 0.838791 0.017973 0.263053 0.136 Uiso 0.649(10) 1 calc R P A 1
C20B C 0.7066(6) -0.0071(18) 0.2316(8) 0.081(5) Uani 0.351(10) 1 d D P A 2
H20B H 0.716599 -0.089509 0.271407 0.097 Uiso 0.351(10) 1 calc R P A 2
C21B C 0.7691(11) 0.062(2) 0.2033(9) 0.109(5) Uani 0.351(10) 1 d D P A 2
H21C H 0.754742 0.143943 0.163519 0.131 Uiso 0.351(10) 1 calc R P A 2
H21D H 0.830801 0.032887 0.221675 0.131 Uiso 0.351(10) 1 calc R P A 2

loop_
_atom_site_aniso_label
_atom_site_aniso_U_11
_atom_site_aniso_U_22
_atom_site_aniso_U_33
_atom_site_aniso_U_23
_atom_site_aniso_U_13
_atom_site_aniso_U_12
O1 0.0443(9) 0.0558(10) 0.0514(9) 0.0055(8) 0.0012(7) -0.0042(7)
O2 0.0562(10) 0.0386(9) 0.0852(12) -0.0060(8) -0.0015(8) -0.0001(8)
N1 0.0412(12) 0.0462(12) 0.0597(12) 0.0035(10) 0.0096(9) 0.0028(11)
C1 0.0542(14) 0.0406(13) 0.0369(11) 0.0030(10) 0.0089(10) 0.0002(12)
C2 0.0511(13) 0.0352(12) 0.0374(11) 0.0034(10) 0.0103(9) -0.0026(11)
C3 0.0653(15) 0.0500(15) 0.0446(12) 0.0002(11) 0.0106(11) -0.0150(13)
C4 0.101(2) 0.0451(16) 0.0551(15) 0.0005(13) 0.0140(15) -0.0160(16)
C5 0.118(3) 0.0340(14) 0.0611(17) 0.0065(12) 0.0168(17) 0.0074(17)
C6 0.0740(17) 0.0510(15) 0.0544(14) 0.0087(12) 0.0090(12) 0.0126(14)
C7 0.0414(13) 0.0457(14) 0.0451(12) -0.0016(11) 0.0110(10) -0.0044(11)
C8 0.0416(13) 0.0663(16) 0.0537(14) 0.0104(13) 0.0044(11) 0.0088(12)
C9 0.0449(15) 0.112(2) 0.0536(15) -0.0027(17) 0.0031(12) -0.0173(15)
C10 0.082(2) 0.092(2) 0.0637(17) -0.0026(17) 0.0031(14) -0.0388(18)
C11 0.0464(13) 0.0624(15) 0.0628(15) 0.0025(13) 0.0109(11) 0.0132(12)
O3 0.0674(11) 0.0754(12) 0.0505(9) -0.0005(9) 0.0019(8) 0.0102(9)
O4 0.0487(10) 0.0752(12) 0.0578(10) -0.0037(9) 0.0159(8) 0.0040(9)
N2 0.0540(13) 0.0791(16) 0.0500(12) -0.0089(12) 0.0079(10) 0.0082(12)
C12 0.0433(14) 0.0524(14) 0.0620(15) -0.0055(13) 0.0156(11) -0.0074(12)
C13 0.0444(13) 0.0467(13) 0.0597(14) -0.0031(12) 0.0138(11) -0.0108(11)
C14 0.0549(15) 0.0487(14) 0.0753(17) 0.0073(13) 0.0139(13) -0.0041(13)
C15 0.0630(17) 0.0543(16) 0.094(2) 0.0023(16) 0.0317(16) 0.0036(14)
C16 0.078(2) 0.0631(18) 0.090(2) -0.0118(17) 0.0389(17) 0.0013(16)
C17 0.0703(17) 0.0691(17) 0.0630(16) -0.0078(14) 0.0205(13) -0.0026(15)
C18 0.0484(14) 0.0548(15) 0.0525(13) 0.0019(12) 0.0124(11) -0.0057(12)
C19 0.0717(19) 0.089(2) 0.0514(15) -0.0129(15) -0.0055(13) 0.0135(16)
C22 0.0816(19) 0.095(2) 0.0464(14) 0.0042(15) 0.0088(13) 0.0083(17)
C20 0.056(5) 0.109(7) 0.058(5) 0.023(4) -0.006(3) 0.007(5)
C21 0.070(4) 0.158(6) 0.101(6) 0.015(5) -0.018(4) -0.009(4)
C20B 0.103(11) 0.078(8) 0.054(8) 0.022(6) -0.006(7) -0.030(6)
C21B 0.074(9) 0.191(15) 0.065(8) 0.011(8) 0.021(8) 0.015(10)

loop_
_atom_type_symbol
_atom_type_description
_atom_type_scat_dispersion_real
_atom_type_scat_dispersion_imag
_atom_type_scat_source
C C 0.0033 0.0016 'International Tables Vol C Tables 4.2.6.8 and 6.1.1.4'
H H 0.0000 0.0000 'International Tables Vol C Tables 4.2.6.8 and 6.1.1.4'
N N 0.0061 0.0033 'International Tables Vol C Tables 4.2.6.8 and 6.1.1.4'
O O 0.0106 0.0060 'International Tables Vol C Tables 4.2.6.8 and 6.1.1.4'

loop_
_geom_angle_atom_site_label_1
_geom_angle_atom_site_label_2
_geom_angle_atom_site_label_3
_geom_angle
_geom_angle_site_symmetry_1
_geom_angle_site_symmetry_3
C7 O1 C11 118.93(18) . .
C1 N1 H1 111.6(14) . .
C1 N1 C8 123.2(2) . .
C8 N1 H1 113.0(14) . .
N1 C1 C2 121.2(2) . .
N1 C1 C6 121.2(2) . .
C6 C1 C2 117.6(2) . .
C1 C2 C7 121.02(19) . .
C3 C2 C1 119.5(2) . .
C3 C2 C7 119.3(2) . .
C2 C3 H3 119.3 . .
C4 C3 C2 121.4(2) . .
C4 C3 H3 119.3 . .
C3 C4 H4 120.6 . .
C3 C4 C5 118.9(2) . .
C5 C4 H4 120.6 . .
C4 C5 H5 119.2 . .
C6 C5 C4 121.6(2) . .
C6 C5 H5 119.2 . .
C1 C6 H6 119.5 . .
C5 C6 C1 121.0(2) . .
C5 C6 H6 119.5 . .
O1 C7 C2 112.2(2) . .
O2 C7 O1 122.1(2) . .
O2 C7 C2 125.6(2) . .
N1 C8 H8 107.7 . .
N1 C8 C9 110.5(2) . .
N1 C8 C11 112.87(18) . 3_666
C9 C8 H8 107.7 . .
C9 C8 C11 110.08(19) . 3_666
C11 C8 H8 107.7 3_666 .
C8 C9 H9 115.8 . .
C10 C9 C8 128.4(2) . .
C10 C9 H9 115.8 . .
C9 C10 H10A 120.0 . .
C9 C10 H10B 120.0 . .
H10A C10 H10B 120.0 . .
O1 C11 C8 108.22(17) . 3_666
O1 C11 H11A 110.1 . .
O1 C11 H11B 110.1 . .
C8 C11 H11A 110.1 3_666 .
C8 C11 H11B 110.1 3_666 .
H11A C11 H11B 108.4 . .
C18 O3 C22 117.99(19) . .
C12 N2 H2 116.3(15) . .
C12 N2 C19 124.4(2) . .
C19 N2 H2 111.8(15) . .
N2 C12 C13 121.6(2) . .
N2 C12 C17 121.0(2) . .
C17 C12 C13 117.3(2) . .
C12 C13 C18 120.7(2) . .
C14 C13 C12 119.5(2) . .
C14 C13 C18 119.8(2) . .
C13 C14 H14 119.3 . .
C15 C14 C13 121.5(2) . .
C15 C14 H14 119.3 . .
C14 C15 H15 120.6 . .
C16 C15 C14 118.8(3) . .
C16 C15 H15 120.6 . .
C15 C16 H16 119.2 . .
C15 C16 C17 121.6(3) . .
C17 C16 H16 119.2 . .
C12 C17 H17 119.4 . .
C16 C17 C12 121.2(2) . .
C16 C17 H17 119.4 . .
O3 C18 C13 112.6(2) . .
O4 C18 O3 122.1(2) . .
O4 C18 C13 125.2(2) . .
N2 C19 H19 108.5 . .
N2 C19 H19A 104.9 . .
N2 C19 C22 111.9(2) . 3_655
N2 C19 C20 104.1(4) . .
N2 C19 C20B 126.5(5) . .
C22 C19 H19 108.5 3_655 .
C22 C19 H19A 104.9 3_655 .
C22 C19 C20 115.1(4) 3_655 .
C20 C19 H19 108.5 . .
C20B C19 H19A 104.9 . .
C20B C19 C22 101.9(6) . 3_655
O3 C22 C19 109.6(2) . 3_655
O3 C22 H22A 109.7 . .
O3 C22 H22B 109.7 . .
C19 C22 H22A 109.7 3_655 .
C19 C22 H22B 109.7 3_655 .
H22A C22 H22B 108.2 . .
C19 C20 H20 115.4 . .
C21 C20 C19 129.2(9) . .
C21 C20 H20 115.4 . .
C20 C21 H21A 120.0 . .
C20 C21 H21B 120.0 . .
H21A C21 H21B 120.0 . .
C19 C20B H20B 124.0 . .
C21B C20B C19 112.0(11) . .
C21B C20B H20B 124.0 . .
C20B C21B H21C 120.0 . .
C20B C21B H21D 120.0 . .
H21C C21B H21D 120.0 . .

loop_
_geom_bond_atom_site_label_1
_geom_bond_atom_site_label_2
_geom_bond_distance
_geom_bond_site_symmetry_2
O1 C7 1.343(2) .
O1 C11 1.444(2) .
O2 C7 1.213(2) .
N1 H1 0.820(19) .
N1 C1 1.384(3) .
N1 C8 1.454(3) .
C1 C2 1.414(3) .
C1 C6 1.396(3) .
C2 C3 1.400(3) .
C2 C7 1.464(3) .
C3 H3 0.9300 .
C3 C4 1.366(3) .
C4 H4 0.9300 .
C4 C5 1.373(4) .
C5 H5 0.9300 .
C5 C6 1.371(3) .
C6 H6 0.9300 .
C8 H8 0.9800 .
C8 C9 1.501(4) .
C8 C11 1.521(3) 3_666
C9 H9 0.9300 .
C9 C10 1.286(3) .
C10 H10A 0.9300 .
C10 H10B 0.9300 .
C11 H11A 0.9700 .
C11 H11B 0.9700 .
O3 C18 1.348(3) .
O3 C22 1.449(3) .
O4 C18 1.216(2) .
N2 H2 0.81(2) .
N2 C12 1.361(3) .
N2 C19 1.458(3) .
C12 C13 1.414(3) .
C12 C17 1.406(3) .
C13 C14 1.405(3) .
C13 C18 1.470(3) .
C14 H14 0.9300 .
C14 C15 1.377(3) .
C15 H15 0.9300 .
C15 C16 1.368(4) .
C16 H16 0.9300 .
C16 C17 1.375(3) .
C17 H17 0.9300 .
C19 H19 0.9800 .
C19 H19A 0.9800 .
C19 C22 1.517(4) 3_655
C19 C20 1.525(6) .
C19 C20B 1.509(8) .
C22 H22A 0.9700 .
C22 H22B 0.9700 .
C20 H20 0.9300 .
C20 C21 1.241(7) .
C21 H21A 0.9300 .
C21 H21B 0.9300 .
C20B H20B 0.9300 .
C20B C21B 1.230(9) .
C21B H21C 0.9300 .
C21B H21D 0.9300 .
